data_7247720
loop_
_publ_author_name
'Madhesiya, Avinash'
'Dash, Sibananda G.'
'Gupta, Princi'
'Akhir, Abdul'
'Saxena, Deepanshi'
'Maitra, Rahul'
'Chopra, Sidharth'
'Thakur, Tejender S.'

_publ_section_title
;
 Development of new multicomponent crystals of the antifungal drug
 tioconazole and the assessment of their biopharmaceutical attributes
;
_journal_issue 48
_journal_name_full CrystEngComm
_journal_page_first 6758
_journal_page_last 6776
_journal_paper_doi 10.1039/D3CE00948C
_journal_volume 25
_journal_year 2023
_chemical_formula_moiety '2(C16 H14 Cl3 N2 O S), O4 S, 7(H2 O)'
_chemical_formula_sum 'C32 H42 Cl6 N4 O13 S3'
_chemical_formula_weight 999.57
_chemical_name_common 'Tioconzaole sulfate (2:1) salt heptahydrate'
_space_group_crystal_system triclinic
_space_group_IT_number 1
_space_group_name_Hall 'P 1'
_space_group_name_H-M_alt 'P 1'
_atom_sites_solution_hydrogens mixed
_audit_creation_method SHELXL-2019/2
_audit_update_record
;
2023-09-22 deposited with the CCDC.	2023-11-14 downloaded from the CCDC.
;
_cell_angle_alpha 86.078(2)
_cell_angle_beta 77.368(2)
_cell_angle_gamma 66.240(3)
_cell_formula_units_Z 2
_cell_length_a 10.5568(3)
_cell_length_b 10.9083(3)
_cell_length_c 20.8988(4)
_cell_measurement_reflns_used 18112
_cell_measurement_temperature 100(2)
_cell_measurement_theta_max 79.3000
_cell_measurement_theta_min 2.1740
_cell_volume 2148.81(11)
_computing_cell_refinement 'CrysAlisPro 1.171.42.88a (Rigaku OD, 2023)'
_computing_data_collection 'CrysAlisPro 1.171.42.88a (Rigaku OD, 2023)'
_computing_data_reduction 'CrysAlisPro 1.171.42.88a (Rigaku OD, 2023)'
_computing_structure_refinement 'SHELXL-2019/2 (Sheldrick, 2019)'
_computing_structure_solution 'SHELXL-2018/2 (Sheldrick, 2015)'
_diffrn_ambient_temperature 100(2)
_diffrn_detector 'Hybrid Pixel Array Detector'
_diffrn_detector_area_resol_mean 10.0000
_diffrn_detector_type HyPix
_diffrn_measured_fraction_theta_full 0.995
_diffrn_measured_fraction_theta_max 0.962
_diffrn_measurement_details
;
List of Runs (angles in degrees, time in seconds):

  # Type    Start    End  Width  t~exp~   \w     \q     \k     \f   Frames
#--------------------------------------------------------------------------
  1  \w    -24.00  24.00   0.50    0.09    --  -47.08  19.00  60.00   96
  2  \w    -62.00  24.00   0.50    0.09    --  -47.08  57.00  60.00  172
  3  \w    -17.00  25.00   0.50    0.09    --  -47.08  38.00 -60.00   84
  4  \w    -25.00  25.00   0.50    0.09    --  -47.08  38.00-180.00  100
  5  \w    130.00 177.00   0.50    0.37    --  113.25  77.00 -30.00   94
  6  \w    140.00 177.00   0.50    0.37    --  113.25  45.00   0.00   74
  7  \w     96.00 121.00   0.50    0.37    --  113.25  77.00 -30.00   50
  8  \w    102.00 177.00   0.50    0.37    --  113.25  61.00 -60.00  150
  9  \w     98.00 152.00   0.50    0.37    --  113.25  61.00-120.00  108
 10  \w    102.00 138.00   0.50    0.37    --  113.25  45.00-120.00   72
 11  \w    103.00 169.00   0.50    0.37    --  113.25  30.00 -60.00  132
 12  \w    101.00 155.00   0.50    0.37    --  113.25  30.00  30.00  108
 13  \w    101.00 178.00   0.50    0.37    --  113.25  30.00  60.00  154
 14  \w    142.00 167.00   0.50    0.37    --  113.25  30.00  90.00   50
 15  \w    105.00 143.00   0.50    0.37    --  113.25  30.00 120.00   76
 16  \w    106.00 178.00   0.50    0.37    --  113.25  30.00 150.00  144
 17  \w    102.00 140.00   0.50    0.37    --  113.25  30.00  90.00   76
 18  \w    149.00 176.00   0.50    0.37    --  113.25  94.00 -19.00   54
 19  \w     43.00  69.00   0.50    0.37    --  113.25 -61.00 120.00   52
 20  \w     67.00  92.00   0.50    0.37    --  113.25 -77.00  90.00   50
 21  \w     43.00  70.00   0.50    0.37    --  113.25 -61.00  90.00   54
 22  \w     42.00  73.00   0.50    0.37    --  113.25 -61.00  60.00   62
 23  \w     47.00  73.00   0.50    0.37    --  113.25 -61.00 -60.00   52
 24  \w     42.00  68.00   0.50    0.37    --  113.25 -61.00-120.00   52
 25  \w     59.00  95.00   0.50    0.37    --  113.25 -94.00-129.00   72
 26  \w     78.00 109.00   0.50    0.37    --  113.25-114.00-150.00   62
 27  \w     45.00  71.00   0.50    0.37    --  113.25-114.00-150.00   52
 28  \w     75.00 106.00   0.50    0.37    --  113.25 -99.00 -90.50   62
 29  \w     79.00 104.00   0.50    0.37    --  113.25 -95.00 -30.00   50
 30  \w     54.00  93.00   0.50    0.37    --  113.25 -95.00 -90.00   78
 31  \w     43.00  93.00   0.50    0.37    --  113.25 -95.00  60.00  100
 32  \w     49.00 107.00   0.50    0.37    --  113.25-104.00 123.35  116
 33  \w     53.00  94.00   0.50    0.37    --  113.25 -95.00 150.00   82
 34  \w     73.00 123.00   0.50    0.37    --  113.25-140.00 118.49  100
 35  \w     57.00  96.00   0.50    0.37    --  113.25 -95.00   0.00   78
 36  \w     46.00 103.00   0.50    0.37    --  113.25 -95.00  30.00  114
 37  \w     46.00  72.00   0.50    0.37    --  113.25 -95.00 -30.00   52
 38  \w     44.00 104.00   0.50    0.37    --  113.25 -95.00 -60.00  120
 39  \w     59.00 106.00   0.50    0.37    --  113.25 -95.00-150.00   94
 40  \w     53.00 100.00   0.50    0.37    --  113.25 -95.00-180.00   94
 41  \w     35.00  89.00   0.50    0.09    --   47.08-125.00-120.00  108
 42  \w     40.00  78.00   0.50    0.09    --   47.08 -94.00-129.00   76
 43  \w    -12.00  31.00   0.50    0.09    --   47.08 -94.00-129.00   86
 44  \w    -45.00 -18.00   0.50    0.09    --  -47.08  94.00 -19.00   54
 45  \w    -13.00  12.00   0.50    0.09    --  -47.08  94.00 -19.00   50
 46  \w    -49.00 -21.00   0.50    0.37    --  -91.75  45.00  60.00   56
 47  \w    -74.00 -49.00   0.50    0.37    --  -91.75  94.00 -19.00   50
 48  \w    -49.00 -21.00   0.50    0.37    --  -91.75  45.00   0.00   56
 49  \w   -115.00 -34.00   0.50    0.09    --  -47.08 -57.00 -90.00  162
 50  \w   -163.00-107.00   0.50    0.37    --  -91.75 -95.00 -30.00  112
 51  \w   -123.00 -91.00   0.50    0.37    --  -91.75 -94.00-129.00   64
;
_diffrn_measurement_device 'four-circle diffractometer'
_diffrn_measurement_device_type 'XtaLAB Synergy, Dualflex, HyPix'
_diffrn_measurement_method '\w scans'
_diffrn_orient_matrix_type 'CrysAlisPro convention (1999,Acta A55,543-557)'
_diffrn_orient_matrix_UB_11 0.0804003000
_diffrn_orient_matrix_UB_12 0.0778925000
_diffrn_orient_matrix_UB_13 0.0189489000
_diffrn_orient_matrix_UB_21 0.1018477000
_diffrn_orient_matrix_UB_22 -0.0354203000
_diffrn_orient_matrix_UB_23 -0.0675321000
_diffrn_orient_matrix_UB_31 -0.0987452000
_diffrn_orient_matrix_UB_32 0.1284549000
_diffrn_orient_matrix_UB_33 -0.0281073000
_diffrn_radiation_monochromator mirror
_diffrn_radiation_type CuK\a
_diffrn_radiation_wavelength 1.54184
_diffrn_reflns_av_R_equivalents 0.0649
_diffrn_reflns_av_unetI/netI 0.0610
_diffrn_reflns_Laue_measured_fraction_full 0.995
_diffrn_reflns_Laue_measured_fraction_max 0.962
_diffrn_reflns_limit_h_max 13
_diffrn_reflns_limit_h_min -13
_diffrn_reflns_limit_k_max 13
_diffrn_reflns_limit_k_min -13
_diffrn_reflns_limit_l_max 26
_diffrn_reflns_limit_l_min -26
_diffrn_reflns_number 28515
_diffrn_reflns_point_group_measured_fraction_full 0.696
_diffrn_reflns_point_group_measured_fraction_max 0.657
_diffrn_reflns_theta_full 67.684
_diffrn_reflns_theta_max 80.287
_diffrn_reflns_theta_min 2.167
_diffrn_source 'micro-focus sealed X-ray tube'
_diffrn_source_type 'PhotonJet (Cu) X-ray Source'
_exptl_absorpt_coefficient_mu 5.575
_exptl_absorpt_correction_T_max 1.00000
_exptl_absorpt_correction_T_min 0.49291
_exptl_absorpt_correction_type multi-scan
_exptl_absorpt_process_details
;
CrysAlisPro 1.171.42.88a (Rigaku Oxford Diffraction, 2023)
Empirical absorption correction using spherical harmonics,
implemented in SCALE3 ABSPACK scaling algorithm.
;
_exptl_crystal_colour colourless
_exptl_crystal_density_diffrn 1.545
_exptl_crystal_description plate
_exptl_crystal_F_000 1032
_exptl_crystal_size_max 0.270
_exptl_crystal_size_mid 0.100
_exptl_crystal_size_min 0.020
_refine_diff_density_max 0.821
_refine_diff_density_min -0.690
_refine_diff_density_rms 0.117
_refine_ls_abs_structure_details
;
 Classical Flack method preferred over Parsons because s.u. lower.
;
_refine_ls_abs_structure_Flack 0.300(18)
_refine_ls_extinction_method none
_refine_ls_goodness_of_fit_ref 1.069
_refine_ls_hydrogen_treatment mixed
_refine_ls_matrix_type full
_refine_ls_number_parameters 1176
_refine_ls_number_reflns 12321
_refine_ls_number_restraints 55
_refine_ls_restrained_S_all 1.101
_refine_ls_R_factor_all 0.0773
_refine_ls_R_factor_gt 0.0677
_refine_ls_shift/su_max 0.000
_refine_ls_shift/su_mean 0.000
_refine_ls_structure_factor_coef Fsqd
_refine_ls_weighting_details 'w=1/[\s^2^(Fo^2^)+(0.1495P)^2^+0.2603P] where P=(Fo^2^+2Fc^2^)/3'
_refine_ls_weighting_scheme calc
_refine_ls_wR_factor_gt 0.1937
_refine_ls_wR_factor_ref 0.2060
_reflns_Friedel_coverage 0.365
_reflns_Friedel_fraction_full 0.397
_reflns_Friedel_fraction_max 0.351
_reflns_number_gt 10349
_reflns_number_total 12321
_reflns_threshold_expression 'I > 2\s(I)'
_cod_data_source_file d3ce00948c2.cif
_cod_data_source_block TCZ-SULH2
_cod_depositor_comments 'Adding full bibliography for 7247709--7247724.cif.'
_cod_original_cell_volume 2148.82(11)
_cod_database_code 7247720
_shelx_shelxl_version_number 2019/2
_shelx_space_group_comment
;
The symmetry employed for this shelxl refinement is uniquely defined
by the following loop, which should always be used as a source of
symmetry information in preference to the above space-group names.
They are only intended as comments.
;
_shelx_estimated_absorpt_t_min 0.314
_shelx_estimated_absorpt_t_max 0.897
_oxdiff_exptl_absorpt_empirical_full_min 0.497
_oxdiff_exptl_absorpt_empirical_full_max 2.167
_oxdiff_exptl_absorpt_empirical_details
;
Empirical correction (ABSPACK) includes:
- Absorption correction using spherical harmonics
- Frame scaling
;

loop_
_space_group_symop_operation_xyz
'x, y, z'

loop_
_atom_site_label
_atom_site_type_symbol
_atom_site_fract_x
_atom_site_fract_y
_atom_site_fract_z
_atom_site_U_iso_or_equiv
_atom_site_adp_type
_atom_site_occupancy
_atom_site_site_symmetry_order
_atom_site_calc_flag
_atom_site_refinement_flags_posn
_atom_site_refinement_flags_adp
_atom_site_refinement_flags_occupancy
_atom_site_disorder_assembly
_atom_site_disorder_group
C1 C 1.3325(7) 1.0401(7) 0.1588(3) 0.0251(13) Uani 1 1 d . . . . .
C2 C 1.2965(8) 1.1122(8) 0.1036(3) 0.0297(15) Uani 1 1 d . . . . .
C3 C 1.3927(9) 1.1469(8) 0.0572(3) 0.0337(16) Uani 1 1 d . . . . .
H3 H 1.366188 1.195605 0.019411 0.040 Uiso 1 1 calc R U . . .
C4 C 1.5281(8) 1.1077(8) 0.0681(3) 0.0330(17) Uani 1 1 d . . . . .
C5 C 1.5676(9) 1.0392(9) 0.1227(4) 0.0377(18) Uani 1 1 d . . . . .
H5 H 1.660298 1.015544 0.129890 0.045 Uiso 1 1 calc R U . . .
C6 C 1.4691(8) 1.0052(8) 0.1672(4) 0.0323(16) Uani 1 1 d . . . . .
H6 H 1.496417 0.956296 0.204810 0.039 Uiso 1 1 calc R U . . .
C7 C 1.2285(7) 1.0028(7) 0.2095(3) 0.0237(13) Uani 1 1 d . . . . .
H7 H 1.136209 1.033837 0.195270 0.028 Uiso 1 1 calc R U . . .
C8 C 1.2059(7) 1.0688(7) 0.2750(3) 0.0253(13) Uani 1 1 d . . . . .
H8A H 1.294078 1.028736 0.292061 0.030 Uiso 1 1 calc R U . . .
H8B H 1.183574 1.165551 0.268910 0.030 Uiso 1 1 calc R U . . .
C9 C 1.1043(7) 0.9699(7) 0.3732(3) 0.0227(12) Uani 1 1 d . . . . .
H9 H 1.190566 0.916039 0.386103 0.027 Uiso 1 1 calc R U . . .
C10 C 0.8779(7) 1.0645(8) 0.3704(3) 0.0283(14) Uani 1 1 d . . . . .
H10 H 0.778658 1.087963 0.381259 0.034 Uiso 1 1 calc R U . . .
C11 C 0.9494(7) 1.1121(7) 0.3195(3) 0.0245(13) Uani 1 1 d . . . . .
H11 H 0.909498 1.174831 0.288160 0.029 Uiso 1 1 calc R U . . .
C12 C 1.2348(8) 0.7923(7) 0.1793(3) 0.0278(14) Uani 1 1 d . . . . .
H12A H 1.299255 0.696264 0.175576 0.033 Uiso 1 1 calc R U . . .
H12B H 1.239603 0.829458 0.134736 0.033 Uiso 1 1 calc R U . . .
C13 C 0.9721(8) 0.8637(7) 0.1793(3) 0.0290(14) Uani 1 1 d . . . . .
C14 C 1.0857(8) 0.8054(7) 0.2076(3) 0.0271(14) Uani 1 1 d . . . . .
C15 C 1.0446(8) 0.7588(8) 0.2714(4) 0.0308(15) Uani 1 1 d . . . . .
H15 H 1.109777 0.714682 0.298884 0.037 Uiso 1 1 calc R U . . .
C16 C 0.9070(8) 0.7825(8) 0.2891(3) 0.0304(14) Uani 1 1 d . . . . .
H16 H 0.863997 0.757642 0.329814 0.037 Uiso 1 1 calc R U . . .
C17 C 0.8486(7) 0.5228(7) 0.1582(3) 0.0254(14) Uani 1 1 d . . . . .
C18 C 0.8118(8) 0.6086(7) 0.1075(3) 0.0272(14) Uani 1 1 d . . . . .
C19 C 0.9133(9) 0.6387(8) 0.0615(3) 0.0334(16) Uani 1 1 d . . . . .
H19 H 0.886699 0.698426 0.026890 0.040 Uiso 1 1 calc R U . . .
C20 C 1.0525(8) 0.5799(8) 0.0677(3) 0.0293(15) Uani 1 1 d . . . . .
C21 C 1.0929(9) 0.4952(10) 0.1187(4) 0.043(2) Uani 1 1 d . . . . .
H21 H 1.188853 0.457129 0.122934 0.052 Uiso 1 1 calc R U . . .
C22 C 0.9910(9) 0.4673(10) 0.1631(4) 0.0396(19) Uani 1 1 d . . . . .
H22 H 1.018110 0.408744 0.198057 0.047 Uiso 1 1 calc R U . . .
C23 C 0.7412(7) 0.4900(7) 0.2088(3) 0.0234(13) Uani 1 1 d . . . . .
H23 H 0.651538 0.517686 0.192403 0.028 Uiso 1 1 calc R U . . .
C24 C 0.7109(7) 0.5666(7) 0.2729(3) 0.0245(13) Uani 1 1 d . . . . .
H24A H 0.796077 0.531106 0.292328 0.029 Uiso 1 1 calc R U . . .
H24B H 0.688471 0.662555 0.263763 0.029 Uiso 1 1 calc R U . . .
C25 C 0.6019(7) 0.4756(7) 0.3714(3) 0.0230(12) Uani 1 1 d . . . . .
H25 H 0.686567 0.423568 0.386076 0.028 Uiso 1 1 calc R U . . .
C26 C 0.3770(8) 0.5676(8) 0.3644(4) 0.0298(14) Uani 1 1 d . . . . .
H26 H 0.277725 0.591283 0.373670 0.036 Uiso 1 1 calc R U . . .
C27 C 0.4525(7) 0.6106(7) 0.3132(3) 0.0251(13) Uani 1 1 d . . . . .
H27 H 0.416015 0.669111 0.279796 0.030 Uiso 1 1 calc R U . . .
C28 C 0.7452(8) 0.2766(8) 0.1855(4) 0.0287(14) Uani 1 1 d . . . . .
H28A H 0.807974 0.180241 0.184816 0.034 Uiso 1 1 calc R U . . .
H28B H 0.752287 0.307662 0.139773 0.034 Uiso 1 1 calc R U . . .
C29 C 0.4797(8) 0.3641(7) 0.1877(3) 0.0277(14) Uani 1 1 d . . . . .
C30 C 0.5942(8) 0.2952(7) 0.2147(3) 0.0267(14) Uani 1 1 d . . . . .
C31 C 0.5529(8) 0.2420(8) 0.2765(3) 0.0313(15) Uani 1 1 d . . . . .
H31 H 0.617802 0.189636 0.302703 0.038 Uiso 1 1 calc R U . . .
C32 C 0.4114(9) 0.2740(8) 0.2937(3) 0.0329(16) Uani 1 1 d . . . . .
H32 H 0.366707 0.246866 0.333329 0.039 Uiso 1 1 calc R U . . .
C33 C -0.3406(8) -0.0382(7) 0.8389(3) 0.0260(14) Uani 1 1 d . . . . .
C34 C -0.3058(8) -0.1080(8) 0.8942(3) 0.0311(15) Uani 1 1 d . . . . .
C35 C -0.4004(9) -0.1449(9) 0.9403(3) 0.0369(17) Uani 1 1 d . . . . .
H35 H -0.371963 -0.194995 0.977391 0.044 Uiso 1 1 calc R U . . .
C36 C -0.5354(9) -0.1071(9) 0.9309(4) 0.0357(17) Uani 1 1 d . . . . .
C37 C -0.5732(9) -0.0400(9) 0.8747(4) 0.0384(18) Uani 1 1 d . . . . .
H37 H -0.665695 -0.016986 0.867421 0.046 Uiso 1 1 calc R U . . .
C38 C -0.4762(9) -0.0068(9) 0.8294(4) 0.0375(17) Uani 1 1 d . . . . .
H38 H -0.502787 0.038484 0.790860 0.045 Uiso 1 1 calc R U . . .
C39 C -0.2384(7) 0.0024(7) 0.7879(3) 0.0233(13) Uani 1 1 d . . . . .
H39 H -0.145774 -0.027733 0.801765 0.028 Uiso 1 1 calc R U . . .
C40 C -0.2156(8) -0.0611(8) 0.7213(3) 0.0309(15) Uani 1 1 d . . . . .
H40A H -0.194793 -0.157760 0.726350 0.037 Uiso 1 1 calc R U . . .
H40B H -0.302867 -0.018707 0.703683 0.037 Uiso 1 1 calc R U . . .
C41 C -0.1054(8) 0.0425(8) 0.6266(3) 0.0291(14) Uani 1 1 d . . . . .
H41 H -0.189873 0.103586 0.614304 0.035 Uiso 1 1 calc R U . . .
C42 C 0.1200(8) -0.0693(7) 0.6284(3) 0.0303(15) Uani 1 1 d . . . . .
H42 H 0.220062 -0.098821 0.617100 0.036 Uiso 1 1 calc R U . . .
C43 C 0.0442(8) -0.1149(8) 0.6774(3) 0.0299(15) Uani 1 1 d . . . . .
H43 H 0.080963 -0.182671 0.707368 0.036 Uiso 1 1 calc R U . . .
C44 C -0.2499(8) 0.2113(8) 0.8224(4) 0.0321(16) Uani 1 1 d . . . . .
H44A H -0.254203 0.171390 0.866436 0.038 Uiso 1 1 calc R U . . .
H44B H -0.315375 0.306945 0.827280 0.038 Uiso 1 1 calc R U . . .
C45 C 0.0135(9) 0.1414(8) 0.8224(4) 0.0325(15) Uani 1 1 d . . . . .
C46 C -0.1008(8) 0.1998(8) 0.7942(3) 0.0296(15) Uani 1 1 d . . . . .
C47 C -0.0627(8) 0.2492(8) 0.7311(4) 0.0332(16) Uani 1 1 d . . . . .
H47 H -0.128851 0.295468 0.704393 0.040 Uiso 1 1 calc R U . . .
C48 C 0.0781(9) 0.2232(9) 0.7130(4) 0.0370(17) Uani 1 1 d . . . . .
H48 H 0.121499 0.247587 0.672230 0.044 Uiso 1 1 calc R U . . .
C49 C 0.1419(7) 0.4803(7) 0.8392(3) 0.0239(13) Uani 1 1 d . . . . .
C50 C 0.1805(8) 0.3913(7) 0.8893(3) 0.0291(15) Uani 1 1 d . . . . .
C51 C 0.0823(10) 0.3596(9) 0.9358(4) 0.0376(18) Uani 1 1 d . . . . .
H51 H 0.110574 0.300015 0.970197 0.045 Uiso 1 1 calc R U . . .
C52 C -0.0583(8) 0.4183(8) 0.9302(3) 0.0318(16) Uani 1 1 d . . . . .
C53 C -0.0983(10) 0.5031(10) 0.8802(4) 0.044(2) Uani 1 1 d . . . . .
H53 H -0.194532 0.541189 0.876346 0.053 Uiso 1 1 calc R U . . .
C54 C 0.0028(9) 0.5332(10) 0.8351(4) 0.0405(19) Uani 1 1 d . . . . .
H54 H -0.025852 0.592187 0.800502 0.049 Uiso 1 1 calc R U . . .
C55 C 0.2515(7) 0.5137(7) 0.7890(3) 0.0240(13) Uani 1 1 d . . . . .
H55 H 0.340378 0.486983 0.805878 0.029 Uiso 1 1 calc R U . . .
C56 C 0.2831(8) 0.4392(7) 0.7246(3) 0.0294(15) Uani 1 1 d . . . . .
H56A H 0.304910 0.343215 0.733147 0.035 Uiso 1 1 calc R U . . .
H56B H 0.198768 0.475759 0.704651 0.035 Uiso 1 1 calc R U . . .
C57 C 0.3991(8) 0.5330(7) 0.6278(3) 0.0272(14) Uani 1 1 d . . . . .
H57 H 0.315730 0.590349 0.613335 0.033 Uiso 1 1 calc R U . . .
C58 C 0.6211(8) 0.4308(8) 0.6346(3) 0.0305(15) Uani 1 1 d . . . . .
H58 H 0.720792 0.404688 0.625513 0.037 Uiso 1 1 calc R U . . .
C59 C 0.5441(8) 0.3870(7) 0.6839(3) 0.0281(14) Uani 1 1 d . . . . .
H59 H 0.579528 0.323236 0.715730 0.034 Uiso 1 1 calc R U . . .
C60 C 0.2402(8) 0.7285(8) 0.8156(4) 0.0308(15) Uani 1 1 d . . . . .
H60A H 0.232150 0.696460 0.861177 0.037 Uiso 1 1 calc R U . . .
H60B H 0.176473 0.824539 0.816492 0.037 Uiso 1 1 calc R U . . .
C61 C 0.5046(8) 0.6410(8) 0.8145(4) 0.0317(15) Uani 1 1 d . . . . .
C62 C 0.3889(8) 0.7121(7) 0.7881(3) 0.0288(14) Uani 1 1 d . . . . .
C63 C 0.4304(9) 0.7669(8) 0.7264(3) 0.0333(16) Uani 1 1 d . . . . .
H63 H 0.365620 0.821286 0.700604 0.040 Uiso 1 1 calc R U . . .
C64 C 0.5736(9) 0.7322(9) 0.7090(4) 0.0354(16) Uani 1 1 d . . . . .
H64 H 0.619289 0.758117 0.669310 0.042 Uiso 1 1 calc R U . . .
N1 N 0.9759(6) 0.9768(6) 0.4030(3) 0.0268(12) Uani 1 1 d . . . . .
H1N H 0.957443 0.932003 0.437881 0.032 Uiso 1 1 calc R U . . .
N2 N 1.0909(6) 1.0516(6) 0.3223(3) 0.0228(11) Uani 1 1 d . . . . .
N3 N 0.4718(7) 0.4834(6) 0.3999(3) 0.0256(12) Uani 1 1 d . . . . .
H3N H 0.450777 0.441422 0.435455 0.031 Uiso 1 1 calc R U . . .
N4 N 0.5922(6) 0.5530(6) 0.3193(3) 0.0229(11) Uani 1 1 d . . . . .
N5 N -0.0980(6) -0.0437(6) 0.6756(3) 0.0238(11) Uani 1 1 d . . . . .
N6 N 0.0230(7) 0.0286(6) 0.5983(3) 0.0295(13) Uani 1 1 d . . . . .
N7 N 0.4034(6) 0.4531(6) 0.6792(3) 0.0248(11) Uani 1 1 d . . . . .
N8 N 0.5279(7) 0.5199(7) 0.6003(3) 0.0293(12) Uani 1 1 d . . . . .
O1 O 1.2807(5) 0.8609(5) 0.2191(2) 0.0243(9) Uani 1 1 d . . . . .
O2 O 0.7906(5) 0.3504(5) 0.2231(2) 0.0259(10) Uani 1 1 d . . . . .
O3 O -0.2932(5) 0.1433(5) 0.7802(2) 0.0276(10) Uani 1 1 d . . . . .
O4 O 0.1979(5) 0.6536(5) 0.7763(2) 0.0260(10) Uani 1 1 d . . . . .
O5 O 0.9204(5) 0.8623(5) 0.5174(2) 0.0267(9) Uani 1 1 d . . . . .
O6 O 0.6660(6) 0.9416(6) 0.5519(4) 0.0589(19) Uani 1 1 d . . . . .
O7 O 0.8106(6) 0.7215(5) 0.5796(2) 0.0356(10) Uani 1 1 d . . . . .
O8A O 0.7786(19) 0.786(2) 0.4701(5) 0.013(5) Uiso 0.43(8) 1 d . . P . .
O8B O 0.807(3) 0.749(4) 0.4667(8) 0.053(4) Uiso 0.57(8) 1 d . . P . .
O9 O 0.4238(5) 0.3602(5) 0.5116(2) 0.0277(10) Uani 1 1 d . . . . .
O10A O 0.2647(13) 0.3118(13) 0.5961(6) 0.033(3) Uiso 0.394(15) 1 d . . P . .
O10B O 0.2957(8) 0.2361(9) 0.5786(4) 0.030(2) Uiso 0.606(15) 1 d . . P . .
O11A O 0.3313(13) 0.1984(13) 0.4920(7) 0.033(3) Uiso 0.394(15) 1 d . . P . .
O11B O 0.3203(10) 0.2356(11) 0.4633(5) 0.044(2) Uiso 0.606(15) 1 d . . P . .
O12A O 0.1784(9) 0.4345(9) 0.5061(5) 0.011(2) Uiso 0.394(15) 1 d . . P . .
O12B O 0.1667(13) 0.4402(12) 0.5309(8) 0.057(3) Uiso 0.606(15) 1 d . . P . .
O13 O 0.9859(12) 0.6001(9) 0.6663(5) 0.079(3) Uani 1 1 d D . . . .
O14 O 0.3944(5) 0.9553(5) 0.5495(2) 0.0308(10) Uani 1 1 d D . . . .
O15 O 0.8957(5) 0.4519(5) 0.5518(3) 0.0342(10) Uani 1 1 d D . . . .
O16 O 0.8596(5) 0.3142(5) 0.4543(2) 0.0309(10) Uani 1 1 d D . . . .
O17 O 0.6148(5) 0.6281(5) 0.4869(2) 0.0277(10) Uani 1 1 d D . . . .
O18 O 0.3642(6) 0.8073(5) 0.4539(2) 0.0316(10) Uani 1 1 d . . . . .
O19 O 0.5123(6) 0.8786(6) 0.3305(2) 0.0349(12) Uani 1 1 d D . . . .
O20 O 0.6936(5) 0.1893(5) 0.5235(2) 0.0273(9) Uani 1 1 d D . . . .
O21 O 0.1954(5) 0.6863(5) 0.5231(3) 0.0295(9) Uani 1 1 d D . . . .
O22 O 0.4717(9) 0.1175(7) 0.6657(3) 0.0506(16) Uani 1 1 d D . . . .
O23 O 0.0576(6) 0.5665(6) 0.4063(2) 0.0396(12) Uani 1 1 d D . . . .
O24 O 0.5822(6) 0.0313(6) 0.4086(2) 0.0388(12) Uani 1 1 d D . . . .
O25 O 0.0130(7) 0.3827(6) 0.3331(2) 0.0363(12) Uani 1 1 d D . . . .
O26 O 0.1134(5) 0.1312(5) 0.4839(2) 0.0265(9) Uani 1 1 d D . . . .
S1 S 0.81770(19) 0.86343(19) 0.22883(9) 0.0324(4) Uani 1 1 d . . . . .
S2 S 0.32298(19) 0.36812(19) 0.23651(8) 0.0312(4) Uani 1 1 d . . . . .
S3 S 0.1676(2) 0.1404(2) 0.77362(9) 0.0348(4) Uani 1 1 d . . . . .
S4 S 0.6618(2) 0.6355(2) 0.76749(9) 0.0357(4) Uani 1 1 d . . . . .
S5 S 0.79655(15) 0.82319(15) 0.53021(7) 0.0232(3) Uani 1 1 d . . . . .
S6 S 0.29997(15) 0.32125(16) 0.52410(7) 0.0252(3) Uani 1 1 d . . . . .
Cl1A Cl 1.1277(2) 1.1558(4) 0.08698(17) 0.0365(11) Uani 0.865(18) 1 d . . P . .
Cl1B Cl 1.1293(17) 1.198(2) 0.1044(11) 0.034(5) Uiso 0.135(18) 1 d . . P . .
Cl2 Cl 1.6513(2) 1.1481(2) 0.01163(9) 0.0451(5) Uani 1 1 d . . . . .
Cl3 Cl 0.9695(2) 0.9289(2) 0.10301(9) 0.0369(4) Uani 1 1 d . . . . .
Cl4 Cl 0.6383(2) 0.6857(2) 0.10082(11) 0.0483(6) Uani 1 1 d . . . . .
Cl5A Cl 1.1828(4) 0.6114(5) 0.01133(10) 0.0379(11) Uani 0.900(17) 1 d . . P . .
Cl5B Cl 1.136(4) 0.671(4) 0.0111(11) 0.044(6) Uiso 0.100(17) 1 d . . P . .
Cl6 Cl 0.47869(19) 0.44100(18) 0.11407(8) 0.0326(4) Uani 1 1 d . . . . .
Cl7 Cl -0.1354(2) -0.1582(3) 0.91006(10) 0.0457(5) Uani 1 1 d . . . . .
Cl8 Cl -0.6587(3) -0.1473(3) 0.98786(10) 0.0505(6) Uani 1 1 d . . . . .
Cl9 Cl 0.0201(2) 0.0699(2) 0.89935(9) 0.0392(5) Uani 1 1 d . . . . .
Cl1C Cl 0.3583(3) 0.3072(4) 0.8949(2) 0.0397(13) Uani 0.852(18) 1 d . . P . .
Cl1D Cl 0.350(2) 0.356(3) 0.9131(10) 0.047(5) Uiso 0.148(18) 1 d . . P . .
Cl11 Cl -0.1844(2) 0.3824(2) 0.98778(9) 0.0439(5) Uani 1 1 d . . . . .
Cl12 Cl 0.5074(2) 0.5583(2) 0.88870(9) 0.0382(4) Uani 1 1 d . . . . .
H6N H 0.052(12) 0.054(12) 0.566(6) 0.06(3) Uiso 1 1 d . . . . .
H8N H 0.551(11) 0.564(11) 0.572(5) 0.04(3) Uiso 1 1 d . . . . .
H13A H 0.998(13) 0.532(7) 0.635(5) 0.08(4) Uiso 1 1 d D . . . .
H13B H 0.931(10) 0.660(7) 0.642(4) 0.05(3) Uiso 1 1 d D . . . .
H14A H 0.365(9) 1.046(4) 0.565(5) 0.06(3) Uiso 1 1 d D . . . .
H14B H 0.482(4) 0.945(8) 0.552(5) 0.04(2) Uiso 1 1 d D . . . .
H15A H 0.873(12) 0.547(3) 0.546(9) 0.14(7) Uiso 1 1 d D . . . .
H15B H 0.983(4) 0.443(8) 0.550(4) 0.027(19) Uiso 1 1 d D . . . .
H16A H 0.768(7) 0.380(8) 0.475(7) 0.08(4) Uiso 1 1 d D . . . .
H16B H 0.819(10) 0.255(8) 0.465(5) 0.05(3) Uiso 1 1 d D . . . .
H17A H 0.670(9) 0.681(9) 0.485(6) 0.065 Uiso 1 1 d D U . . .
H17B H 0.560(8) 0.694(6) 0.465(4) 0.03(2) Uiso 1 1 d D . . . .
H18A H 0.274(14) 0.887(14) 0.468(7) 0.08(4) Uiso 1 1 d . . . . .
H18B H 0.314(9) 0.758(9) 0.467(4) 0.03(2) Uiso 1 1 d . . . . .
H19A H 0.479(10) 0.838(9) 0.369(3) 0.04(2) Uiso 1 1 d D . . . .
H19B H 0.538(11) 0.920(10) 0.358(4) 0.06(3) Uiso 1 1 d D . . . .
H20A H 0.597(4) 0.243(8) 0.520(5) 0.05(3) Uiso 1 1 d D . . . .
H20B H 0.681(11) 0.128(8) 0.502(7) 0.08(4) Uiso 1 1 d D . . . .
H21A H 0.174(10) 0.631(11) 0.497(7) 0.10(5) Uiso 1 1 d D . . . .
H21B H 0.104(3) 0.738(6) 0.530(3) 0.017(17) Uiso 1 1 d D . . . .
H22A H 0.518(11) 0.054(8) 0.630(4) 0.07(3) Uiso 1 1 d D . . . .
H22B H 0.419(10) 0.172(8) 0.639(4) 0.06(3) Uiso 1 1 d D . . . .
H23A H 0.097(7) 0.498(5) 0.435(3) 0.015(16) Uiso 1 1 d D . . . .
H23B H -0.015(8) 0.611(9) 0.439(3) 0.08(4) Uiso 1 1 d D . . . .
H24C H 0.602(17) -0.011(19) 0.450(4) 0.20(11) Uiso 1 1 d D . . . .
H24D H 0.501(6) 0.087(8) 0.434(4) 0.04(2) Uiso 1 1 d D . . . .
H25A H -0.022(12) 0.347(11) 0.373(3) 0.07(3) Uiso 1 1 d D . . . .
H25B H 0.052(11) 0.413(11) 0.359(4) 0.06(3) Uiso 1 1 d D . . . .
H26A H 0.174(9) 0.180(9) 0.476(6) 0.070 Uiso 1 1 d D U . . .
H26B H 0.053(8) 0.205(6) 0.468(4) 0.04(2) Uiso 1 1 d D . . . .

loop_
_atom_site_aniso_label
_atom_site_aniso_U_11
_atom_site_aniso_U_22
_atom_site_aniso_U_33
_atom_site_aniso_U_23
_atom_site_aniso_U_13
_atom_site_aniso_U_12
C1 0.028(3) 0.024(3) 0.020(3) 0.002(2) 0.003(2) -0.011(3)
C2 0.035(4) 0.030(4) 0.025(3) 0.002(3) -0.003(3) -0.016(3)
C3 0.043(4) 0.041(4) 0.020(3) 0.004(3) 0.002(3) -0.024(4)
C4 0.034(4) 0.041(4) 0.027(3) -0.006(3) 0.011(3) -0.025(4)
C5 0.032(4) 0.049(5) 0.036(4) -0.003(3) 0.002(3) -0.025(4)
C6 0.025(3) 0.042(4) 0.031(3) 0.011(3) -0.004(3) -0.017(3)
C7 0.025(3) 0.024(3) 0.021(3) 0.005(2) -0.003(2) -0.011(3)
C8 0.024(3) 0.030(3) 0.022(3) 0.000(2) 0.004(2) -0.016(3)
C9 0.023(3) 0.023(3) 0.019(3) -0.002(2) -0.003(2) -0.008(2)
C10 0.022(3) 0.034(4) 0.028(3) -0.001(3) -0.001(2) -0.011(3)
C11 0.020(3) 0.023(3) 0.027(3) 0.004(2) -0.004(2) -0.007(3)
C12 0.028(3) 0.022(3) 0.032(3) -0.005(2) -0.004(3) -0.008(3)
C13 0.033(4) 0.028(3) 0.030(3) 0.000(3) 0.000(3) -0.019(3)
C14 0.033(4) 0.019(3) 0.029(3) -0.003(2) -0.003(3) -0.011(3)
C15 0.033(4) 0.033(4) 0.030(3) -0.003(3) -0.003(3) -0.018(3)
C16 0.033(4) 0.034(4) 0.028(3) 0.002(3) -0.001(3) -0.020(3)
C17 0.030(3) 0.037(4) 0.017(3) 0.002(2) -0.006(2) -0.021(3)
C18 0.032(4) 0.031(3) 0.024(3) 0.002(2) -0.002(2) -0.020(3)
C19 0.046(4) 0.043(4) 0.022(3) 0.011(3) -0.007(3) -0.030(4)
C20 0.032(4) 0.036(4) 0.025(3) -0.003(3) 0.002(3) -0.022(3)
C21 0.038(4) 0.063(6) 0.039(4) 0.012(4) -0.011(3) -0.032(4)
C22 0.035(4) 0.060(5) 0.035(4) 0.021(4) -0.014(3) -0.030(4)
C23 0.027(3) 0.027(3) 0.020(3) 0.007(2) -0.007(2) -0.014(3)
C24 0.023(3) 0.032(3) 0.020(3) 0.000(2) 0.005(2) -0.017(3)
C25 0.023(3) 0.027(3) 0.020(3) 0.000(2) -0.003(2) -0.011(3)
C26 0.025(3) 0.028(4) 0.033(3) 0.003(3) -0.001(3) -0.011(3)
C27 0.025(3) 0.029(4) 0.021(3) 0.003(2) -0.004(2) -0.011(3)
C28 0.027(3) 0.028(4) 0.031(3) -0.005(3) -0.005(3) -0.011(3)
C29 0.034(4) 0.022(3) 0.029(3) -0.003(2) 0.001(3) -0.016(3)
C30 0.031(4) 0.026(3) 0.028(3) -0.005(2) -0.003(3) -0.018(3)
C31 0.037(4) 0.032(4) 0.029(3) 0.002(3) -0.009(3) -0.017(3)
C32 0.041(4) 0.043(4) 0.026(3) 0.002(3) -0.003(3) -0.029(3)
C33 0.030(4) 0.033(4) 0.023(3) 0.004(3) -0.006(3) -0.022(3)
C34 0.039(4) 0.035(4) 0.024(3) 0.005(3) -0.006(3) -0.020(3)
C35 0.049(5) 0.050(5) 0.022(3) 0.010(3) -0.005(3) -0.034(4)
C36 0.044(5) 0.042(4) 0.028(3) -0.002(3) 0.001(3) -0.029(4)
C37 0.028(4) 0.046(5) 0.040(4) 0.006(3) -0.002(3) -0.017(4)
C38 0.032(4) 0.053(5) 0.033(4) 0.006(3) -0.011(3) -0.022(4)
C39 0.025(3) 0.030(3) 0.019(3) 0.005(2) -0.003(2) -0.017(3)
C40 0.038(4) 0.040(4) 0.024(3) -0.002(3) -0.002(3) -0.026(3)
C41 0.033(4) 0.037(4) 0.023(3) 0.000(3) -0.008(3) -0.018(3)
C42 0.036(4) 0.030(4) 0.025(3) 0.003(3) 0.000(3) -0.017(3)
C43 0.030(4) 0.030(4) 0.025(3) 0.004(3) -0.002(3) -0.010(3)
C44 0.029(4) 0.038(4) 0.031(3) -0.011(3) 0.007(3) -0.021(3)
C45 0.037(4) 0.031(4) 0.030(3) -0.006(3) 0.004(3) -0.018(3)
C46 0.029(3) 0.035(4) 0.030(3) -0.011(3) 0.003(3) -0.020(3)
C47 0.033(4) 0.043(4) 0.031(3) -0.003(3) -0.005(3) -0.024(3)
C48 0.044(4) 0.048(5) 0.031(3) -0.003(3) -0.006(3) -0.030(4)
C49 0.025(3) 0.023(3) 0.025(3) 0.003(2) -0.005(2) -0.013(3)
C50 0.039(4) 0.026(3) 0.021(3) 0.002(2) -0.003(3) -0.014(3)
C51 0.045(4) 0.050(5) 0.023(3) 0.007(3) -0.003(3) -0.026(4)
C52 0.036(4) 0.040(4) 0.026(3) 0.000(3) 0.003(3) -0.026(3)
C53 0.036(4) 0.063(6) 0.043(4) 0.012(4) -0.005(3) -0.032(4)
C54 0.032(4) 0.055(5) 0.037(4) 0.017(4) -0.012(3) -0.021(4)
C55 0.026(3) 0.025(3) 0.021(3) 0.001(2) 0.005(2) -0.016(3)
C56 0.037(4) 0.027(4) 0.029(3) 0.000(3) -0.005(3) -0.019(3)
C57 0.030(3) 0.028(3) 0.025(3) 0.000(2) -0.007(3) -0.013(3)
C58 0.031(4) 0.036(4) 0.026(3) 0.000(3) -0.003(3) -0.016(3)
C59 0.025(3) 0.026(3) 0.030(3) 0.006(3) -0.005(3) -0.008(3)
C60 0.030(4) 0.034(4) 0.032(3) -0.008(3) 0.002(3) -0.020(3)
C61 0.030(4) 0.037(4) 0.031(3) -0.003(3) 0.002(3) -0.020(3)
C62 0.032(4) 0.031(4) 0.026(3) -0.006(3) 0.000(3) -0.017(3)
C63 0.039(4) 0.046(4) 0.026(3) -0.004(3) -0.003(3) -0.029(4)
C64 0.037(4) 0.048(5) 0.030(3) -0.002(3) -0.003(3) -0.027(4)
N1 0.031(3) 0.034(3) 0.018(2) 0.004(2) -0.001(2) -0.018(3)
N2 0.025(3) 0.025(3) 0.018(2) 0.0021(19) 0.001(2) -0.014(2)
N3 0.033(3) 0.028(3) 0.020(2) 0.002(2) -0.002(2) -0.018(3)
N4 0.023(3) 0.026(3) 0.018(2) 0.0027(19) 0.000(2) -0.011(2)
N5 0.025(3) 0.031(3) 0.018(2) -0.001(2) -0.001(2) -0.016(2)
N6 0.044(4) 0.032(3) 0.019(3) 0.002(2) -0.006(2) -0.023(3)
N7 0.027(3) 0.028(3) 0.023(2) 0.001(2) -0.002(2) -0.016(2)
N8 0.042(3) 0.030(3) 0.021(3) 0.001(2) -0.005(2) -0.020(3)
O1 0.023(2) 0.023(2) 0.028(2) 0.0041(17) -0.0043(17) -0.0126(19)
O2 0.029(2) 0.030(3) 0.026(2) 0.0043(18) -0.0076(18) -0.018(2)
O3 0.029(2) 0.028(3) 0.027(2) 0.0034(18) -0.0056(18) -0.012(2)
O4 0.028(2) 0.026(2) 0.027(2) 0.0037(17) -0.0054(18) -0.014(2)
O5 0.024(2) 0.030(2) 0.031(2) 0.0028(17) -0.0060(17) -0.0157(19)
O6 0.026(3) 0.031(3) 0.115(6) 0.002(3) -0.007(3) -0.010(2)
O7 0.045(3) 0.035(3) 0.030(2) 0.0093(18) -0.0069(19) -0.021(2)
O9 0.028(2) 0.028(2) 0.031(2) 0.0069(17) -0.0072(18) -0.0158(19)
O13 0.123(8) 0.064(5) 0.085(6) 0.025(4) -0.077(6) -0.050(5)
O14 0.025(2) 0.030(2) 0.037(2) -0.0002(18) -0.0023(18) -0.0127(19)
O15 0.026(2) 0.031(3) 0.046(3) -0.004(2) -0.002(2) -0.014(2)
O16 0.030(2) 0.028(2) 0.035(2) -0.0015(18) -0.0020(19) -0.014(2)
O17 0.029(2) 0.031(2) 0.028(2) 0.0068(17) -0.0059(18) -0.018(2)
O18 0.034(3) 0.035(3) 0.029(2) -0.0018(18) -0.0022(19) -0.019(2)
O19 0.041(3) 0.040(3) 0.026(2) 0.002(2) -0.007(2) -0.020(2)
O20 0.021(2) 0.024(2) 0.039(2) 0.0014(18) -0.0078(18) -0.0098(18)
O21 0.018(2) 0.026(2) 0.043(3) -0.0015(19) -0.0077(18) -0.0064(18)
O22 0.075(5) 0.048(4) 0.040(3) 0.010(3) -0.028(3) -0.029(3)
O23 0.041(3) 0.055(3) 0.032(2) -0.004(2) 0.000(2) -0.032(3)
O24 0.037(3) 0.059(3) 0.029(2) 0.000(2) -0.002(2) -0.030(3)
O25 0.048(3) 0.039(3) 0.027(2) 0.000(2) -0.005(2) -0.024(3)
O26 0.028(2) 0.030(2) 0.026(2) 0.0060(17) -0.0047(17) -0.018(2)
S1 0.0277(8) 0.0371(10) 0.0358(9) 0.0047(7) -0.0023(7) -0.0193(8)
S2 0.0293(8) 0.0365(9) 0.0317(9) -0.0004(7) -0.0010(7) -0.0197(7)
S3 0.0338(9) 0.0412(10) 0.0339(9) -0.0017(7) 0.0020(7) -0.0236(8)
S4 0.0311(9) 0.0447(11) 0.0354(9) -0.0031(7) 0.0014(7) -0.0230(8)
S5 0.0194(6) 0.0223(6) 0.0282(7) 0.0056(5) -0.0045(5) -0.0097(5)
S6 0.0202(6) 0.0247(7) 0.0308(8) 0.0097(5) -0.0052(5) -0.0105(5)
Cl1A 0.0372(12) 0.051(2) 0.0308(14) 0.0170(13) -0.0153(8) -0.0252(11)
Cl2 0.0525(12) 0.0631(14) 0.0289(8) -0.0050(8) 0.0115(8) -0.0416(11)
Cl3 0.0346(9) 0.0392(10) 0.0352(9) 0.0094(7) -0.0029(7) -0.0165(8)
Cl4 0.0341(10) 0.0506(13) 0.0501(12) 0.0297(10) -0.0072(8) -0.0116(9)
Cl5A 0.0381(17) 0.053(2) 0.0270(10) 0.0043(9) 0.0061(8) -0.0297(18)
Cl6 0.0328(8) 0.0323(9) 0.0301(8) 0.0043(6) -0.0020(6) -0.0132(7)
Cl7 0.0417(10) 0.0623(14) 0.0395(10) 0.0251(9) -0.0157(8) -0.0273(10)
Cl8 0.0588(14) 0.0746(17) 0.0322(9) -0.0035(9) 0.0101(9) -0.0501(13)
Cl9 0.0417(10) 0.0407(10) 0.0343(9) 0.0034(7) 0.0011(7) -0.0205(8)
Cl1C 0.0299(12) 0.036(2) 0.0462(18) 0.0208(15) -0.0066(9) -0.0100(10)
Cl11 0.0460(11) 0.0592(13) 0.0327(9) -0.0003(8) 0.0069(8) -0.0348(10)
Cl12 0.0363(9) 0.0385(10) 0.0374(9) 0.0061(7) -0.0011(7) -0.0165(8)

loop_
_atom_type_symbol
_atom_type_description
_atom_type_scat_dispersion_real
_atom_type_scat_dispersion_imag
_atom_type_scat_source
C C 0.0181 0.0091 'International Tables Vol C Tables 4.2.6.8 and 6.1.1.4'
H H 0.0000 0.0000 'International Tables Vol C Tables 4.2.6.8 and 6.1.1.4'
N N 0.0311 0.0180 'International Tables Vol C Tables 4.2.6.8 and 6.1.1.4'
O O 0.0492 0.0322 'International Tables Vol C Tables 4.2.6.8 and 6.1.1.4'
S S 0.3331 0.5567 'International Tables Vol C Tables 4.2.6.8 and 6.1.1.4'
Cl Cl 0.3639 0.7018 'International Tables Vol C Tables 4.2.6.8 and 6.1.1.4'

loop_
_geom_angle_atom_site_label_1
_geom_angle_atom_site_label_2
_geom_angle_atom_site_label_3
_geom_angle
_geom_angle_site_symmetry_1
_geom_angle_site_symmetry_3
_geom_angle_publ_flag
C6 C1 C2 117.0(6) . . ?
C6 C1 C7 120.2(6) . . ?
C2 C1 C7 122.8(7) . . ?
C1 C2 C3 122.5(7) . . ?
C1 C2 Cl1B 117.9(8) . . ?
C3 C2 Cl1B 116.8(8) . . ?
C1 C2 Cl1A 120.5(6) . . ?
C3 C2 Cl1A 116.9(6) . . ?
Cl1B C2 Cl1A 20.4(9) . . ?
C4 C3 C2 117.5(7) . . ?
C4 C3 H3 121.2 . . ?
C2 C3 H3 121.2 . . ?
C5 C4 C3 122.1(6) . . ?
C5 C4 Cl2 118.7(6) . . ?
C3 C4 Cl2 119.2(6) . . ?
C4 C5 C6 118.5(8) . . ?
C4 C5 H5 120.8 . . ?
C6 C5 H5 120.8 . . ?
C1 C6 C5 122.3(7) . . ?
C1 C6 H6 118.8 . . ?
C5 C6 H6 118.8 . . ?
O1 C7 C1 111.4(5) . . ?
O1 C7 C8 107.2(5) . . ?
C1 C7 C8 109.6(6) . . ?
O1 C7 H7 109.5 . . ?
C1 C7 H7 109.5 . . ?
C8 C7 H7 109.5 . . ?
N2 C8 C7 110.9(6) . . ?
N2 C8 H8A 109.5 . . ?
C7 C8 H8A 109.5 . . ?
N2 C8 H8B 109.5 . . ?
C7 C8 H8B 109.5 . . ?
H8A C8 H8B 108.0 . . ?
N2 C9 N1 108.5(6) . . ?
N2 C9 H9 125.7 . . ?
N1 C9 H9 125.7 . . ?
C11 C10 N1 107.1(6) . . ?
C11 C10 H10 126.4 . . ?
N1 C10 H10 126.4 . . ?
C10 C11 N2 106.9(6) . . ?
C10 C11 H11 126.6 . . ?
N2 C11 H11 126.6 . . ?
O1 C12 C14 111.7(5) . . ?
O1 C12 H12A 109.3 . . ?
C14 C12 H12A 109.3 . . ?
O1 C12 H12B 109.3 . . ?
C14 C12 H12B 109.3 . . ?
H12A C12 H12B 107.9 . . ?
C14 C13 Cl3 127.4(6) . . ?
C14 C13 S1 112.8(5) . . ?
Cl3 C13 S1 119.8(5) . . ?
C13 C14 C15 110.2(7) . . ?
C13 C14 C12 126.9(6) . . ?
C15 C14 C12 122.9(7) . . ?
C16 C15 C14 114.5(7) . . ?
C16 C15 H15 122.8 . . ?
C14 C15 H15 122.8 . . ?
C15 C16 S1 111.5(6) . . ?
C15 C16 H16 124.3 . . ?
S1 C16 H16 124.3 . . ?
C18 C17 C22 117.9(6) . . ?
C18 C17 C23 122.5(6) . . ?
C22 C17 C23 119.6(6) . . ?
C17 C18 C19 121.5(7) . . ?
C17 C18 Cl4 120.3(5) . . ?
C19 C18 Cl4 118.3(6) . . ?
C20 C19 C18 118.5(7) . . ?
C20 C19 H19 120.7 . . ?
C18 C19 H19 120.7 . . ?
C19 C20 C21 121.6(7) . . ?
C19 C20 Cl5A 120.4(6) . . ?
C21 C20 Cl5A 118.0(6) . . ?
C19 C20 Cl5B 103.4(14) . . ?
C21 C20 Cl5B 133.4(13) . . ?
Cl5A C20 Cl5B 20.6(13) . . ?
C22 C21 C20 118.7(8) . . ?
C22 C21 H21 120.7 . . ?
C20 C21 H21 120.7 . . ?
C21 C22 C17 121.8(7) . . ?
C21 C22 H22 119.1 . . ?
C17 C22 H22 119.1 . . ?
O2 C23 C17 112.3(6) . . ?
O2 C23 C24 107.4(5) . . ?
C17 C23 C24 109.3(5) . . ?
O2 C23 H23 109.3 . . ?
C17 C23 H23 109.3 . . ?
C24 C23 H23 109.3 . . ?
N4 C24 C23 110.4(5) . . ?
N4 C24 H24A 109.6 . . ?
C23 C24 H24A 109.6 . . ?
N4 C24 H24B 109.6 . . ?
C23 C24 H24B 109.6 . . ?
H24A C24 H24B 108.1 . . ?
N4 C25 N3 108.5(6) . . ?
N4 C25 H25 125.8 . . ?
N3 C25 H25 125.8 . . ?
C27 C26 N3 107.0(6) . . ?
C27 C26 H26 126.5 . . ?
N3 C26 H26 126.5 . . ?
C26 C27 N4 107.0(6) . . ?
C26 C27 H27 126.5 . . ?
N4 C27 H27 126.5 . . ?
O2 C28 C30 110.7(5) . . ?
O2 C28 H28A 109.5 . . ?
C30 C28 H28A 109.5 . . ?
O2 C28 H28B 109.5 . . ?
C30 C28 H28B 109.5 . . ?
H28A C28 H28B 108.1 . . ?
C30 C29 Cl6 127.1(6) . . ?
C30 C29 S2 113.0(5) . . ?
Cl6 C29 S2 119.9(5) . . ?
C29 C30 C31 110.6(6) . . ?
C29 C30 C28 126.2(6) . . ?
C31 C30 C28 123.2(7) . . ?
C32 C31 C30 113.1(7) . . ?
C32 C31 H31 123.4 . . ?
C30 C31 H31 123.4 . . ?
C31 C32 S2 112.5(5) . . ?
C31 C32 H32 123.8 . . ?
S2 C32 H32 123.8 . . ?
C34 C33 C38 117.0(7) . . ?
C34 C33 C39 123.7(7) . . ?
C38 C33 C39 119.3(6) . . ?
C33 C34 C35 123.1(8) . . ?
C33 C34 Cl7 121.1(6) . . ?
C35 C34 Cl7 115.8(6) . . ?
C36 C35 C34 118.5(7) . . ?
C36 C35 H35 120.8 . . ?
C34 C35 H35 120.8 . . ?
C35 C36 C37 120.0(7) . . ?
C35 C36 Cl8 120.3(6) . . ?
C37 C36 Cl8 119.6(7) . . ?
C38 C37 C36 120.0(8) . . ?
C38 C37 H37 120.0 . . ?
C36 C37 H37 120.0 . . ?
C37 C38 C33 121.3(7) . . ?
C37 C38 H38 119.3 . . ?
C33 C38 H38 119.3 . . ?
O3 C39 C33 111.0(5) . . ?
O3 C39 C40 107.2(5) . . ?
C33 C39 C40 110.2(6) . . ?
O3 C39 H39 109.5 . . ?
C33 C39 H39 109.5 . . ?
C40 C39 H39 109.5 . . ?
N5 C40 C39 110.2(6) . . ?
N5 C40 H40A 109.6 . . ?
C39 C40 H40A 109.6 . . ?
N5 C40 H40B 109.6 . . ?
C39 C40 H40B 109.6 . . ?
H40A C40 H40B 108.1 . . ?
N6 C41 N5 108.5(7) . . ?
N6 C41 H41 125.8 . . ?
N5 C41 H41 125.8 . . ?
C43 C42 N6 106.1(7) . . ?
C43 C42 H42 126.9 . . ?
N6 C42 H42 126.9 . . ?
C42 C43 N5 107.1(6) . . ?
C42 C43 H43 126.5 . . ?
N5 C43 H43 126.5 . . ?
O3 C44 C46 110.5(5) . . ?
O3 C44 H44A 109.6 . . ?
C46 C44 H44A 109.6 . . ?
O3 C44 H44B 109.6 . . ?
C46 C44 H44B 109.6 . . ?
H44A C44 H44B 108.1 . . ?
C46 C45 S3 113.5(6) . . ?
C46 C45 Cl9 128.1(6) . . ?
S3 C45 Cl9 118.3(5) . . ?
C45 C46 C47 110.9(7) . . ?
C45 C46 C44 126.9(7) . . ?
C47 C46 C44 122.1(7) . . ?
C48 C47 C46 113.3(7) . . ?
C48 C47 H47 123.3 . . ?
C46 C47 H47 123.3 . . ?
C47 C48 S3 111.4(6) . . ?
C47 C48 H48 124.3 . . ?
S3 C48 H48 124.3 . . ?
C54 C49 C50 117.5(7) . . ?
C54 C49 C55 121.1(6) . . ?
C50 C49 C55 121.4(6) . . ?
C49 C50 C51 122.5(8) . . ?
C49 C50 Cl1C 121.1(6) . . ?
C51 C50 Cl1C 116.3(6) . . ?
C49 C50 Cl1D 119.4(8) . . ?
C51 C50 Cl1D 115.1(8) . . ?
Cl1C C50 Cl1D 20.2(8) . . ?
C52 C51 C50 117.7(7) . . ?
C52 C51 H51 121.2 . . ?
C50 C51 H51 121.2 . . ?
C53 C52 C51 121.0(7) . . ?
C53 C52 Cl11 120.0(7) . . ?
C51 C52 Cl11 119.1(6) . . ?
C52 C53 C54 119.6(8) . . ?
C52 C53 H53 120.2 . . ?
C54 C53 H53 120.2 . . ?
C49 C54 C53 121.8(8) . . ?
C49 C54 H54 119.1 . . ?
C53 C54 H54 119.1 . . ?
O4 C55 C56 107.7(5) . . ?
O4 C55 C49 110.3(5) . . ?
C56 C55 C49 109.6(6) . . ?
O4 C55 H55 109.7 . . ?
C56 C55 H55 109.7 . . ?
C49 C55 H55 109.7 . . ?
N7 C56 C55 110.5(6) . . ?
N7 C56 H56A 109.6 . . ?
C55 C56 H56A 109.6 . . ?
N7 C56 H56B 109.6 . . ?
C55 C56 H56B 109.6 . . ?
H56A C56 H56B 108.1 . . ?
N8 C57 N7 109.1(6) . . ?
N8 C57 H57 125.4 . . ?
N7 C57 H57 125.4 . . ?
C59 C58 N8 106.7(7) . . ?
C59 C58 H58 126.6 . . ?
N8 C58 H58 126.6 . . ?
C58 C59 N7 107.0(6) . . ?
C58 C59 H59 126.5 . . ?
N7 C59 H59 126.5 . . ?
O4 C60 C62 110.5(6) . . ?
O4 C60 H60A 109.6 . . ?
C62 C60 H60A 109.6 . . ?
O4 C60 H60B 109.6 . . ?
C62 C60 H60B 109.6 . . ?
H60A C60 H60B 108.1 . . ?
C62 C61 S4 114.4(6) . . ?
C62 C61 Cl12 127.3(6) . . ?
S4 C61 Cl12 118.3(5) . . ?
C61 C62 C63 110.3(7) . . ?
C61 C62 C60 126.8(7) . . ?
C63 C62 C60 122.9(7) . . ?
C64 C63 C62 112.8(7) . . ?
C64 C63 H63 123.6 . . ?
C62 C63 H63 123.6 . . ?
C63 C64 S4 112.3(6) . . ?
C63 C64 H64 123.9 . . ?
S4 C64 H64 123.9 . . ?
C9 N1 C10 109.0(6) . . ?
C9 N1 H1N 125.5 . . ?
C10 N1 H1N 125.5 . . ?
C9 N2 C11 108.5(5) . . ?
C9 N2 C8 126.2(6) . . ?
C11 N2 C8 125.3(6) . . ?
C25 N3 C26 108.8(6) . . ?
C25 N3 H3N 125.6 . . ?
C26 N3 H3N 125.6 . . ?
C25 N4 C27 108.8(5) . . ?
C25 N4 C24 125.6(6) . . ?
C27 N4 C24 125.4(6) . . ?
C41 N5 C43 108.0(6) . . ?
C41 N5 C40 127.5(6) . . ?
C43 N5 C40 124.5(6) . . ?
C41 N6 C42 110.3(6) . . ?
C41 N6 H6N 131(9) . . ?
C42 N6 H6N 117(9) . . ?
C57 N7 C59 107.6(6) . . ?
C57 N7 C56 127.2(6) . . ?
C59 N7 C56 125.2(6) . . ?
C57 N8 C58 109.6(6) . . ?
C57 N8 H8N 128(8) . . ?
C58 N8 H8N 122(8) . . ?
C12 O1 C7 113.5(5) . . ?
C23 O2 C28 113.2(5) . . ?
C39 O3 C44 113.0(5) . . ?
C55 O4 C60 113.1(5) . . ?
O10B O10A S6 69.9(10) . . ?
O10A O10B S6 76.7(10) . . ?
O10A O10B O11A 126.6(12) . . ?
S6 O10B O11A 50.6(5) . . ?
O11B O11A S6 87.0(15) . . ?
O11B O11A O10B 136.2(16) . . ?
S6 O11A O10B 50.7(5) . . ?
O11A O11B S6 66.1(13) . . ?
O12B O12A S6 79(2) . . ?
O12A O12B S6 81(2) . . ?
H13A O13 H13B 87(4) . . ?
H14A O14 H14B 85(4) . . ?
H15A O15 H15B 87(4) . . ?
H16A O16 H16B 85(4) . . ?
H17A O17 H17B 86(4) . . ?
H18A O18 H18B 86(9) . . ?
H19A O19 H19B 85(4) . . ?
H20A O20 H20B 83(4) . . ?
H21A O21 H21B 85(4) . . ?
H22A O22 H22B 88(4) . . ?
H23A O23 H23B 91(4) . . ?
H24C O24 H24D 85(4) . . ?
H25A O25 H25B 83(4) . . ?
H26A O26 H26B 83(4) . . ?
C16 S1 C13 91.0(4) . . ?
C32 S2 C29 90.7(4) . . ?
C45 S3 C48 90.8(4) . . ?
C61 S4 C64 90.2(4) . . ?
O8A S5 O7 114.0(8) . . ?
O8A S5 O6 103.0(10) . . ?
O7 S5 O6 109.8(4) . . ?
O8A S5 O5 109.4(4) . . ?
O7 S5 O5 111.0(3) . . ?
O6 S5 O5 109.4(3) . . ?
O8A S5 O8B 14.4(8) . . ?
O7 S5 O8B 103.4(11) . . ?
O6 S5 O8B 116.7(14) . . ?
O5 S5 O8B 106.5(6) . . ?
O11A S6 O10B 78.7(6) . . ?
O11A S6 O12B 125.9(7) . . ?
O10B S6 O12B 110.7(7) . . ?
O11A S6 O10A 111.7(7) . . ?
O10B S6 O10A 33.4(5) . . ?
O12B S6 O10A 86.7(8) . . ?
O11A S6 O12A 113.3(7) . . ?
O10B S6 O12A 126.7(5) . . ?
O12B S6 O12A 19.9(5) . . ?
O10A S6 O12A 106.2(6) . . ?
O11A S6 O9 112.5(5) . . ?
O10B S6 O9 114.1(4) . . ?
O12B S6 O9 110.8(5) . . ?
O10A S6 O9 104.3(5) . . ?
O12A S6 O9 108.2(4) . . ?
O11A S6 O11B 27.0(5) . . ?
O10B S6 O11B 105.1(5) . . ?
O12B S6 O11B 110.0(7) . . ?
O10A S6 O11B 137.0(6) . . ?
O12A S6 O11B 92.6(5) . . ?
O9 S6 O11B 105.8(4) . . ?
Cl1B Cl1A C2 67.8(16) . . ?
Cl1A Cl1B C2 91.7(16) . . ?
Cl5B Cl5A C20 86(2) . . ?
Cl5A Cl5B C20 74(2) . . ?
Cl1D Cl1C C50 87.9(18) . . ?
Cl1C Cl1D C50 71.9(17) . . ?

loop_
_geom_bond_atom_site_label_1
_geom_bond_atom_site_label_2
_geom_bond_distance
_geom_bond_site_symmetry_2
_geom_bond_publ_flag
C1 C6 1.384(11) . ?
C1 C2 1.386(10) . ?
C1 C7 1.511(9) . ?
C2 C3 1.395(10) . ?
C2 Cl1B 1.628(18) . ?
C2 Cl1A 1.757(8) . ?
C3 C4 1.384(12) . ?
C3 H3 0.9500 . ?
C4 C5 1.369(12) . ?
C4 Cl2 1.731(7) . ?
C5 C6 1.388(10) . ?
C5 H5 0.9500 . ?
C6 H6 0.9500 . ?
C7 O1 1.435(8) . ?
C7 C8 1.517(9) . ?
C7 H7 1.0000 . ?
C8 N2 1.456(8) . ?
C8 H8A 0.9900 . ?
C8 H8B 0.9900 . ?
C9 N2 1.334(8) . ?
C9 N1 1.336(9) . ?
C9 H9 0.9500 . ?
C10 C11 1.364(10) . ?
C10 N1 1.368(10) . ?
C10 H10 0.9500 . ?
C11 N2 1.382(9) . ?
C11 H11 0.9500 . ?
C12 O1 1.428(8) . ?
C12 C14 1.507(10) . ?
C12 H12A 0.9900 . ?
C12 H12B 0.9900 . ?
C13 C14 1.355(11) . ?
C13 Cl3 1.703(7) . ?
C13 S1 1.729(7) . ?
C14 C15 1.434(10) . ?
C15 C16 1.338(11) . ?
C15 H15 0.9500 . ?
C16 S1 1.717(8) . ?
C16 H16 0.9500 . ?
C17 C18 1.380(10) . ?
C17 C22 1.401(11) . ?
C17 C23 1.510(9) . ?
C18 C19 1.404(10) . ?
C18 Cl4 1.713(8) . ?
C19 C20 1.378(12) . ?
C19 H19 0.9500 . ?
C20 C21 1.385(12) . ?
C20 Cl5A 1.736(7) . ?
C20 Cl5B 1.80(3) . ?
C21 C22 1.379(11) . ?
C21 H21 0.9500 . ?
C22 H22 0.9500 . ?
C23 O2 1.430(8) . ?
C23 C24 1.533(9) . ?
C23 H23 1.0000 . ?
C24 N4 1.460(7) . ?
C24 H24A 0.9900 . ?
C24 H24B 0.9900 . ?
C25 N4 1.328(8) . ?
C25 N3 1.343(9) . ?
C25 H25 0.9500 . ?
C26 C27 1.363(10) . ?
C26 N3 1.374(10) . ?
C26 H26 0.9500 . ?
C27 N4 1.382(9) . ?
C27 H27 0.9500 . ?
C28 O2 1.434(9) . ?
C28 C30 1.512(10) . ?
C28 H28A 0.9900 . ?
C28 H28B 0.9900 . ?
C29 C30 1.360(11) . ?
C29 Cl6 1.702(7) . ?
C29 S2 1.729(7) . ?
C30 C31 1.432(10) . ?
C31 C32 1.358(11) . ?
C31 H31 0.9500 . ?
C32 S2 1.704(8) . ?
C32 H32 0.9500 . ?
C33 C34 1.375(10) . ?
C33 C38 1.388(11) . ?
C33 C39 1.520(9) . ?
C34 C35 1.391(10) . ?
C34 Cl7 1.758(8) . ?
C35 C36 1.371(13) . ?
C35 H35 0.9500 . ?
C36 C37 1.388(12) . ?
C36 Cl8 1.735(8) . ?
C37 C38 1.380(11) . ?
C37 H37 0.9500 . ?
C38 H38 0.9500 . ?
C39 O3 1.419(8) . ?
C39 C40 1.526(9) . ?
C39 H39 1.0000 . ?
C40 N5 1.462(9) . ?
C40 H40A 0.9900 . ?
C40 H40B 0.9900 . ?
C41 N6 1.306(10) . ?
C41 N5 1.335(9) . ?
C41 H41 0.9500 . ?
C42 C43 1.352(10) . ?
C42 N6 1.375(10) . ?
C42 H42 0.9500 . ?
C43 N5 1.392(9) . ?
C43 H43 0.9500 . ?
C44 O3 1.441(9) . ?
C44 C46 1.511(10) . ?
C44 H44A 0.9900 . ?
C44 H44B 0.9900 . ?
C45 C46 1.360(12) . ?
C45 S3 1.717(8) . ?
C45 Cl9 1.741(8) . ?
C46 C47 1.427(11) . ?
C47 C48 1.365(11) . ?
C47 H47 0.9500 . ?
C48 S3 1.730(9) . ?
C48 H48 0.9500 . ?
C49 C54 1.365(11) . ?
C49 C50 1.391(9) . ?
C49 C55 1.526(8) . ?
C50 C51 1.393(10) . ?
C50 Cl1C 1.753(8) . ?
C50 Cl1D 1.84(2) . ?
C51 C52 1.388(12) . ?
C51 H51 0.9500 . ?
C52 C53 1.367(12) . ?
C52 Cl11 1.741(7) . ?
C53 C54 1.391(11) . ?
C53 H53 0.9500 . ?
C54 H54 0.9500 . ?
C55 O4 1.426(8) . ?
C55 C56 1.521(9) . ?
C55 H55 1.0000 . ?
C56 N7 1.465(9) . ?
C56 H56A 0.9900 . ?
C56 H56B 0.9900 . ?
C57 N8 1.309(10) . ?
C57 N7 1.334(9) . ?
C57 H57 0.9500 . ?
C58 C59 1.353(10) . ?
C58 N8 1.366(10) . ?
C58 H58 0.9500 . ?
C59 N7 1.388(9) . ?
C59 H59 0.9500 . ?
C60 O4 1.444(9) . ?
C60 C62 1.489(10) . ?
C60 H60A 0.9900 . ?
C60 H60B 0.9900 . ?
C61 C62 1.368(11) . ?
C61 S4 1.715(7) . ?
C61 Cl12 1.739(8) . ?
C62 C63 1.439(10) . ?
C63 C64 1.370(11) . ?
C63 H63 0.9500 . ?
C64 S4 1.734(9) . ?
C64 H64 0.9500 . ?
N1 H1N 0.8800 . ?
N3 H3N 0.8800 . ?
N6 H6N 0.77(13) . ?
N8 H8N 0.79(12) . ?
O5 S5 1.497(5) . ?
O6 S5 1.464(6) . ?
O7 S5 1.448(5) . ?
O8A S5 1.419(10) . ?
O8B S5 1.56(2) . ?
O9 S6 1.497(5) . ?
O10A O10B 0.833(13) . ?
O10A S6 1.475(12) . ?
O10B S6 1.424(8) . ?
O10B O11A 1.805(15) . ?
O11A O11B 0.705(13) . ?
O11A S6 1.422(12) . ?
O11B S6 1.553(10) . ?
O12A O12B 0.508(13) . ?
O12A S6 1.479(9) . ?
O12B S6 1.466(12) . ?
O13 H13A 0.96(2) . ?
O13 H13B 0.89(2) . ?
O14 H14A 0.96(2) . ?
O14 H14B 0.90(2) . ?
O15 H15A 0.97(2) . ?
O15 H15B 0.88(2) . ?
O16 H16A 0.97(2) . ?
O16 H16B 0.90(2) . ?
O17 H17A 0.97(2) . ?
O17 H17B 0.90(2) . ?
O18 H18A 0.99(13) . ?
O18 H18B 0.89(9) . ?
O19 H19A 0.96(2) . ?
O19 H19B 0.90(2) . ?
O20 H20A 0.96(2) . ?
O20 H20B 0.90(2) . ?
O21 H21A 0.96(2) . ?
O21 H21B 0.88(2) . ?
O22 H22A 0.96(2) . ?
O22 H22B 0.89(2) . ?
O23 H23A 0.95(2) . ?
O23 H23B 0.89(2) . ?
O24 H24C 0.97(2) . ?
O24 H24D 0.90(2) . ?
O25 H25A 0.97(2) . ?
O25 H25B 0.90(2) . ?
O26 H26A 0.97(2) . ?
O26 H26B 0.90(2) . ?
Cl1A Cl1B 0.61(3) . ?
Cl5A Cl5B 0.63(4) . ?
Cl1C Cl1D 0.64(3) . ?

loop_
_geom_torsion_atom_site_label_1
_geom_torsion_atom_site_label_2
_geom_torsion_atom_site_label_3
_geom_torsion_atom_site_label_4
_geom_torsion
_geom_torsion_site_symmetry_1
_geom_torsion_site_symmetry_2
_geom_torsion_site_symmetry_3
_geom_torsion_site_symmetry_4
_geom_torsion_publ_flag
C6 C1 C2 C3 1.3(11) . . . . ?
C7 C1 C2 C3 179.7(7) . . . . ?
C6 C1 C2 Cl1B -159.1(13) . . . . ?
C7 C1 C2 Cl1B 19.2(15) . . . . ?
C6 C1 C2 Cl1A 177.6(6) . . . . ?
C7 C1 C2 Cl1A -4.0(10) . . . . ?
C1 C2 C3 C4 -0.6(12) . . . . ?
Cl1B C2 C3 C4 160.0(13) . . . . ?
Cl1A C2 C3 C4 -177.1(6) . . . . ?
C2 C3 C4 C5 -1.0(12) . . . . ?
C2 C3 C4 Cl2 179.8(6) . . . . ?
C3 C4 C5 C6 1.8(12) . . . . ?
Cl2 C4 C5 C6 -179.0(6) . . . . ?
C2 C1 C6 C5 -0.4(12) . . . . ?
C7 C1 C6 C5 -178.8(7) . . . . ?
C4 C5 C6 C1 -1.1(13) . . . . ?
C6 C1 C7 O1 -57.5(9) . . . . ?
C2 C1 C7 O1 124.2(7) . . . . ?
C6 C1 C7 C8 61.0(9) . . . . ?
C2 C1 C7 C8 -117.3(7) . . . . ?
O1 C7 C8 N2 -67.5(7) . . . . ?
C1 C7 C8 N2 171.4(5) . . . . ?
N1 C10 C11 N2 0.0(8) . . . . ?
Cl3 C13 C14 C15 -177.8(6) . . . . ?
S1 C13 C14 C15 0.4(7) . . . . ?
Cl3 C13 C14 C12 3.9(11) . . . . ?
S1 C13 C14 C12 -178.0(5) . . . . ?
O1 C12 C14 C13 118.2(7) . . . . ?
O1 C12 C14 C15 -60.0(9) . . . . ?
C13 C14 C15 C16 -0.3(9) . . . . ?
C12 C14 C15 C16 178.2(6) . . . . ?
C14 C15 C16 S1 0.1(8) . . . . ?
C22 C17 C18 C19 0.7(11) . . . . ?
C23 C17 C18 C19 179.3(7) . . . . ?
C22 C17 C18 Cl4 -177.1(6) . . . . ?
C23 C17 C18 Cl4 1.6(10) . . . . ?
C17 C18 C19 C20 0.4(11) . . . . ?
Cl4 C18 C19 C20 178.2(6) . . . . ?
C18 C19 C20 C21 -1.6(12) . . . . ?
C18 C19 C20 Cl5A 178.9(6) . . . . ?
C18 C19 C20 Cl5B -168.7(12) . . . . ?
C19 C20 C21 C22 1.6(13) . . . . ?
Cl5A C20 C21 C22 -178.8(7) . . . . ?
Cl5B C20 C21 C22 164.2(18) . . . . ?
C20 C21 C22 C17 -0.4(14) . . . . ?
C18 C17 C22 C21 -0.7(13) . . . . ?
C23 C17 C22 C21 -179.3(8) . . . . ?
C18 C17 C23 O2 136.9(7) . . . . ?
C22 C17 C23 O2 -44.5(9) . . . . ?
C18 C17 C23 C24 -104.0(7) . . . . ?
C22 C17 C23 C24 74.6(9) . . . . ?
O2 C23 C24 N4 -66.6(7) . . . . ?
C17 C23 C24 N4 171.4(5) . . . . ?
N3 C26 C27 N4 -0.9(8) . . . . ?
Cl6 C29 C30 C31 -178.4(5) . . . . ?
S2 C29 C30 C31 1.1(7) . . . . ?
Cl6 C29 C30 C28 2.4(10) . . . . ?
S2 C29 C30 C28 -178.1(5) . . . . ?
O2 C28 C30 C29 110.3(7) . . . . ?
O2 C28 C30 C31 -68.8(9) . . . . ?
C29 C30 C31 C32 -0.9(9) . . . . ?
C28 C30 C31 C32 178.4(7) . . . . ?
C30 C31 C32 S2 0.3(8) . . . . ?
C38 C33 C34 C35 -1.3(12) . . . . ?
C39 C33 C34 C35 -179.8(7) . . . . ?
C38 C33 C34 Cl7 177.9(6) . . . . ?
C39 C33 C34 Cl7 -0.6(10) . . . . ?
C33 C34 C35 C36 -1.5(13) . . . . ?
Cl7 C34 C35 C36 179.2(6) . . . . ?
C34 C35 C36 C37 3.4(13) . . . . ?
C34 C35 C36 Cl8 -178.6(6) . . . . ?
C35 C36 C37 C38 -2.4(13) . . . . ?
Cl8 C36 C37 C38 179.5(7) . . . . ?
C36 C37 C38 C33 -0.5(14) . . . . ?
C34 C33 C38 C37 2.3(12) . . . . ?
C39 C33 C38 C37 -179.1(8) . . . . ?
C34 C33 C39 O3 -122.1(7) . . . . ?
C38 C33 C39 O3 59.4(9) . . . . ?
C34 C33 C39 C40 119.2(8) . . . . ?
C38 C33 C39 C40 -59.2(9) . . . . ?
O3 C39 C40 N5 69.9(7) . . . . ?
C33 C39 C40 N5 -169.1(6) . . . . ?
N6 C42 C43 N5 0.4(8) . . . . ?
S3 C45 C46 C47 -1.7(8) . . . . ?
Cl9 C45 C46 C47 178.6(6) . . . . ?
S3 C45 C46 C44 176.9(6) . . . . ?
Cl9 C45 C46 C44 -2.8(11) . . . . ?
O3 C44 C46 C45 -119.1(8) . . . . ?
O3 C44 C46 C47 59.3(9) . . . . ?
C45 C46 C47 C48 1.9(9) . . . . ?
C44 C46 C47 C48 -176.8(7) . . . . ?
C46 C47 C48 S3 -1.2(9) . . . . ?
C54 C49 C50 C51 -2.6(11) . . . . ?
C55 C49 C50 C51 179.7(7) . . . . ?
C54 C49 C50 Cl1C 174.7(7) . . . . ?
C55 C49 C50 Cl1C -3.0(10) . . . . ?
C54 C49 C50 Cl1D -161.9(13) . . . . ?
C55 C49 C50 Cl1D 20.4(14) . . . . ?
C49 C50 C51 C52 1.4(12) . . . . ?
Cl1C C50 C51 C52 -176.1(6) . . . . ?
Cl1D C50 C51 C52 161.5(13) . . . . ?
C50 C51 C52 C53 0.6(12) . . . . ?
C50 C51 C52 Cl11 -179.4(6) . . . . ?
C51 C52 C53 C54 -1.3(14) . . . . ?
Cl11 C52 C53 C54 178.8(7) . . . . ?
C50 C49 C54 C53 1.9(13) . . . . ?
C55 C49 C54 C53 179.6(8) . . . . ?
C52 C53 C54 C49 0.0(15) . . . . ?
C54 C49 C55 O4 44.1(9) . . . . ?
C50 C49 C55 O4 -138.3(7) . . . . ?
C54 C49 C55 C56 -74.4(9) . . . . ?
C50 C49 C55 C56 103.2(8) . . . . ?
O4 C55 C56 N7 68.8(7) . . . . ?
C49 C55 C56 N7 -171.2(6) . . . . ?
N8 C58 C59 N7 -1.0(8) . . . . ?
S4 C61 C62 C63 -0.8(8) . . . . ?
Cl12 C61 C62 C63 179.2(6) . . . . ?
S4 C61 C62 C60 176.6(6) . . . . ?
Cl12 C61 C62 C60 -3.5(11) . . . . ?
O4 C60 C62 C61 -108.6(8) . . . . ?
O4 C60 C62 C63 68.4(9) . . . . ?
C61 C62 C63 C64 1.4(9) . . . . ?
C60 C62 C63 C64 -176.1(7) . . . . ?
C62 C63 C64 S4 -1.4(9) . . . . ?
N2 C9 N1 C10 0.1(8) . . . . ?
C11 C10 N1 C9 0.0(8) . . . . ?
N1 C9 N2 C11 -0.1(7) . . . . ?
N1 C9 N2 C8 -176.8(6) . . . . ?
C10 C11 N2 C9 0.1(8) . . . . ?
C10 C11 N2 C8 176.8(6) . . . . ?
C7 C8 N2 C9 106.7(7) . . . . ?
C7 C8 N2 C11 -69.4(8) . . . . ?
N4 C25 N3 C26 0.5(8) . . . . ?
C27 C26 N3 C25 0.3(8) . . . . ?
N3 C25 N4 C27 -1.0(7) . . . . ?
N3 C25 N4 C24 -176.5(6) . . . . ?
C26 C27 N4 C25 1.2(8) . . . . ?
C26 C27 N4 C24 176.6(6) . . . . ?
C23 C24 N4 C25 104.6(7) . . . . ?
C23 C24 N4 C27 -70.1(8) . . . . ?
N6 C41 N5 C43 0.0(8) . . . . ?
N6 C41 N5 C40 178.6(6) . . . . ?
C42 C43 N5 C41 -0.2(8) . . . . ?
C42 C43 N5 C40 -178.8(6) . . . . ?
C39 C40 N5 C41 -104.1(8) . . . . ?
C39 C40 N5 C43 74.2(8) . . . . ?
N5 C41 N6 C42 0.2(8) . . . . ?
C43 C42 N6 C41 -0.4(8) . . . . ?
N8 C57 N7 C59 0.4(8) . . . . ?
N8 C57 N7 C56 178.2(6) . . . . ?
C58 C59 N7 C57 0.4(8) . . . . ?
C58 C59 N7 C56 -177.5(6) . . . . ?
C55 C56 N7 C57 -102.9(8) . . . . ?
C55 C56 N7 C59 74.6(8) . . . . ?
N7 C57 N8 C58 -1.0(8) . . . . ?
C59 C58 N8 C57 1.3(8) . . . . ?
C14 C12 O1 C7 -79.6(7) . . . . ?
C1 C7 O1 C12 -93.3(7) . . . . ?
C8 C7 O1 C12 146.7(6) . . . . ?
C17 C23 O2 C28 -95.0(6) . . . . ?
C24 C23 O2 C28 144.8(6) . . . . ?
C30 C28 O2 C23 -79.6(7) . . . . ?
C33 C39 O3 C44 91.6(6) . . . . ?
C40 C39 O3 C44 -147.9(6) . . . . ?
C46 C44 O3 C39 79.4(7) . . . . ?
C56 C55 O4 C60 -145.3(6) . . . . ?
C49 C55 O4 C60 95.1(7) . . . . ?
C62 C60 O4 C55 78.3(7) . . . . ?
S6 O10A O10B O11A -8.7(11) . . . . ?
O10A O10B O11A O11B -7(3) . . . . ?
S6 O10B O11A O11B -18(2) . . . . ?
O10A O10B O11A S6 10.9(14) . . . . ?
O10B O11A O11B S6 13.6(16) . . . . ?
C15 C16 S1 C13 0.1(6) . . . . ?
C14 C13 S1 C16 -0.3(6) . . . . ?
Cl3 C13 S1 C16 178.0(5) . . . . ?
C31 C32 S2 C29 0.3(6) . . . . ?
C30 C29 S2 C32 -0.8(6) . . . . ?
Cl6 C29 S2 C32 178.7(5) . . . . ?
C46 C45 S3 C48 0.8(6) . . . . ?
Cl9 C45 S3 C48 -179.4(5) . . . . ?
C47 C48 S3 C45 0.2(7) . . . . ?
C62 C61 S4 C64 0.0(6) . . . . ?
Cl12 C61 S4 C64 -179.9(5) . . . . ?
C63 C64 S4 C61 0.8(7) . . . . ?
O11B O11A S6 O10B 167.8(15) . . . . ?
O11B O11A S6 O12B 60.4(17) . . . . ?
O10B O11A S6 O12B -107.5(9) . . . . ?
O11B O11A S6 O10A 162.5(13) . . . . ?
O10B O11A S6 O10A -5.3(7) . . . . ?
O11B O11A S6 O12A 42.6(15) . . . . ?
O10B O11A S6 O12A -125.2(6) . . . . ?
O11B O11A S6 O9 -80.5(14) . . . . ?
O10B O11A S6 O9 111.6(4) . . . . ?
O10B O11A S6 O11B -167.8(15) . . . . ?
O10A O10B S6 O11A -171.0(12) . . . . ?
O10A O10B S6 O12B -46.7(12) . . . . ?
O11A O10B S6 O12B 124.3(8) . . . . ?
O11A O10B S6 O10A 171.0(12) . . . . ?
O10A O10B S6 O12A -60.2(12) . . . . ?
O11A O10B S6 O12A 110.8(7) . . . . ?
O10A O10B S6 O9 79.2(10) . . . . ?
O11A O10B S6 O9 -109.8(6) . . . . ?
O10A O10B S6 O11B -165.3(10) . . . . ?
O11A O10B S6 O11B 5.7(7) . . . . ?
O12A O12B S6 O11A -55(2) . . . . ?
O12A O12B S6 O10B -146.4(18) . . . . ?
O12A O12B S6 O10A -170(2) . . . . ?
O12A O12B S6 O9 86.0(19) . . . . ?
O12A O12B S6 O11B -31(2) . . . . ?
O10B O10A S6 O11A 9.5(12) . . . . ?
O10B O10A S6 O12B 137.0(11) . . . . ?
O10B O10A S6 O12A 133.5(9) . . . . ?
O10B O10A S6 O9 -112.3(9) . . . . ?
O10B O10A S6 O11B 21.0(15) . . . . ?
O12B O12A S6 O11A 133.4(19) . . . . ?
O12B O12A S6 O10B 40(2) . . . . ?
O12B O12A S6 O10A 10(2) . . . . ?
O12B O12A S6 O9 -101.1(19) . . . . ?
O12B O12A S6 O11B 151(2) . . . . ?
O11A O11B S6 O10B -12.4(15) . . . . ?
O11A O11B S6 O12B -131.5(14) . . . . ?
O11A O11B S6 O10A -24.1(18) . . . . ?
O11A O11B S6 O12A -141.5(14) . . . . ?
O11A O11B S6 O9 108.7(14) . . . . ?
C1 C2 Cl1A Cl1B 88.5(17) . . . . ?
C3 C2 Cl1A Cl1B -95.0(17) . . . . ?
C1 C2 Cl1B Cl1A -103.0(16) . . . . ?
C3 C2 Cl1B Cl1A 95.5(16) . . . . ?
C19 C20 Cl5A Cl5B 37(2) . . . . ?
C21 C20 Cl5A Cl5B -143(2) . . . . ?
C19 C20 Cl5B Cl5A -148(2) . . . . ?
C21 C20 Cl5B Cl5A 47(3) . . . . ?
C49 C50 Cl1C Cl1D 91.1(18) . . . . ?
C51 C50 Cl1C Cl1D -91.4(18) . . . . ?
C49 C50 Cl1D Cl1C -100.8(19) . . . . ?
C51 C50 Cl1D Cl1C 98.4(17) . . . . ?
